data_7061438
loop_
_publ_author_name
'Singh, Shikha'
'Trivedi, Laxmikant'
'Vasudev, Prema G.'
'Passarella, Daniele'
'Negi, Arvind S.'

_publ_section_title
;
 An efficient merging of DBU/enolate and DBU/benzyl bromide organocycles
 for the synthesis of alpha benzylated 1-indanone derivatives
;
_journal_issue 17
_journal_name_full 'New Journal of Chemistry'
_journal_page_first 7850
_journal_page_last 7854
_journal_paper_doi 10.1039/D2NJ00783E
_journal_volume 46
_journal_year 2022
_chemical_formula_sum 'C29 H30 O9'
_chemical_formula_weight 522.53
_space_group_crystal_system triclinic
_space_group_IT_number 2
_space_group_name_Hall '-P 1'
_space_group_name_H-M_alt 'P -1'
_atom_sites_solution_hydrogens geom
_audit_creation_method SHELXL-2014/7
_audit_update_record
;
2021-12-15 deposited with the CCDC.	2022-04-04 downloaded from the CCDC.
;
_cell_angle_alpha 84.339(2)
_cell_angle_beta 81.5360(10)
_cell_angle_gamma 74.9610(10)
_cell_formula_units_Z 4
_cell_length_a 10.9156(5)
_cell_length_b 12.4782(7)
_cell_length_c 19.3575(9)
_cell_measurement_reflns_used 28286
_cell_measurement_temperature 293(2)
_cell_measurement_theta_max 24.712
_cell_measurement_theta_min 2.336
_cell_volume 2513.5(2)
_computing_structure_refinement 'SHELXL-2014/7 (Sheldrick, 2014)'
_diffrn_ambient_temperature 293(2)
_diffrn_measured_fraction_theta_full 0.998
_diffrn_measured_fraction_theta_max 0.998
_diffrn_measurement_device_type 'BRUKER APEX CCD'
_diffrn_measurement_method 'phi and omega scans'
_diffrn_radiation_type MoK\a
_diffrn_radiation_wavelength 0.71073
_diffrn_reflns_av_R_equivalents 0.0404
_diffrn_reflns_av_unetI/netI 0.0468
_diffrn_reflns_Laue_measured_fraction_full 0.998
_diffrn_reflns_Laue_measured_fraction_max 0.998
_diffrn_reflns_limit_h_max 12
_diffrn_reflns_limit_h_min -12
_diffrn_reflns_limit_k_max 14
_diffrn_reflns_limit_k_min -14
_diffrn_reflns_limit_l_max 22
_diffrn_reflns_limit_l_min -22
_diffrn_reflns_number 28286
_diffrn_reflns_point_group_measured_fraction_full 0.998
_diffrn_reflns_point_group_measured_fraction_max 0.998
_diffrn_reflns_theta_full 24.712
_diffrn_reflns_theta_max 24.712
_diffrn_reflns_theta_min 2.336
_diffrn_source 'Fine-focus sealed tube'
_exptl_absorpt_coefficient_mu 0.103
_exptl_crystal_colour colorless
_exptl_crystal_density_diffrn 1.381
_exptl_crystal_description platy
_exptl_crystal_F_000 1104
_exptl_crystal_size_max 0.25
_exptl_crystal_size_mid 0.1
_exptl_crystal_size_min 0.02
_refine_diff_density_max 0.340
_refine_diff_density_min -0.269
_refine_diff_density_rms 0.050
_refine_ls_extinction_method none
_refine_ls_goodness_of_fit_ref 0.994
_refine_ls_hydrogen_treatment constr
_refine_ls_matrix_type full
_refine_ls_number_parameters 697
_refine_ls_number_reflns 8550
_refine_ls_number_restraints 0
_refine_ls_restrained_S_all 0.994
_refine_ls_R_factor_all 0.0639
_refine_ls_R_factor_gt 0.0431
_refine_ls_shift/su_max 0.000
_refine_ls_shift/su_mean 0.000
_refine_ls_structure_factor_coef Fsqd
_refine_ls_weighting_details 'w=1/[\s^2^(Fo^2^)+(0.0471P)^2^+1.8433P] where P=(Fo^2^+2Fc^2^)/3'
_refine_ls_weighting_scheme calc
_refine_ls_wR_factor_gt 0.1004
_refine_ls_wR_factor_ref 0.1159
_reflns_Friedel_coverage 0.000
_reflns_number_gt 6539
_reflns_number_total 8550
_reflns_threshold_expression 'I > 2\s(I)'
_cod_data_source_file d2nj00783e2.cif
_cod_data_source_block platon3
_cod_depositor_comments 'Adding full bibliography for 7061438.cif.'
_cod_database_code 7061438
_shelx_shelxl_version_number 2014/7
_shelx_space_group_comment
;
The symmetry employed for this shelxl refinement is uniquely defined
by the following loop, which should always be used as a source of
symmetry information in preference to the above space-group names.
They are only intended as comments.
;

loop_
_space_group_symop_operation_xyz
'x, y, z'
'-x, -y, -z'

loop_
_atom_site_label
_atom_site_type_symbol
_atom_site_fract_x
_atom_site_fract_y
_atom_site_fract_z
_atom_site_U_iso_or_equiv
_atom_site_adp_type
_atom_site_occupancy
_atom_site_site_symmetry_order
_atom_site_calc_flag
_atom_site_refinement_flags_posn
_atom_site_refinement_flags_adp
_atom_site_refinement_flags_occupancy
_atom_site_disorder_assembly
_atom_site_disorder_group
O1 O 1.10912(14) 0.98103(14) 0.24962(8) 0.0288(4) Uani 1 1 d . . . . .
O2 O 0.95816(15) 1.10041(14) 0.32143(8) 0.0282(4) Uani 1 1 d . . . . .
O3 O 0.71473(15) 1.12971(12) -0.06777(8) 0.0247(4) Uani 1 1 d . . . . .
O4 O 0.56070(14) 0.82731(12) -0.19757(7) 0.0205(3) Uani 1 1 d . . . . .
O5 O 0.54127(14) 0.68056(12) -0.09615(8) 0.0223(3) Uani 1 1 d . . . . .
O6 O 0.61345(14) 0.69772(12) 0.03756(7) 0.0208(3) Uani 1 1 d . . . . .
O7 O 1.10932(14) 0.63545(13) -0.01935(8) 0.0253(4) Uani 1 1 d . . . . .
O8 O 1.14807(14) 0.56453(12) 0.11234(8) 0.0232(4) Uani 1 1 d . . . . .
O9 O 0.99381(14) 0.66650(13) 0.22186(8) 0.0253(4) Uani 1 1 d . . . . .
C1 C 1.0925(2) 1.0493(2) 0.30702(13) 0.0303(6) Uani 1 1 d . . . . .
H1A H 1.1400 1.1057 0.2951 0.036 Uiso 1 1 calc R U . . .
H1B H 1.1232 1.0045 0.3478 0.036 Uiso 1 1 calc R U . . .
C2 C 1.0019(2) 1.02530(18) 0.21630(12) 0.0213(5) Uani 1 1 d . . . . .
C3 C 0.9116(2) 1.09620(19) 0.25936(11) 0.0226(5) Uani 1 1 d . . . . .
C4 C 0.7931(2) 1.1470(2) 0.24007(12) 0.0257(5) Uani 1 1 d . . . . .
H4 H 0.7311 1.1935 0.2694 0.031 Uiso 1 1 calc R U . . .
C5 C 0.7701(2) 1.12526(19) 0.17413(11) 0.0233(5) Uani 1 1 d . . . . .
H5 H 0.6908 1.1587 0.1595 0.028 Uiso 1 1 calc R U . . .
C6 C 0.8611(2) 1.05582(18) 0.12993(11) 0.0189(5) Uani 1 1 d . . . . .
C7 C 0.9803(2) 1.00298(18) 0.15191(12) 0.0220(5) Uani 1 1 d . . . . .
H7 H 1.0424 0.9546 0.1237 0.026 Uiso 1 1 calc R U . . .
C8 C 0.8415(2) 1.04445(18) 0.05568(11) 0.0200(5) Uani 1 1 d . . . . .
H8A H 0.9114 0.9855 0.0365 0.024 Uiso 1 1 calc R U . . .
H8B H 0.8486 1.1128 0.0288 0.024 Uiso 1 1 calc R U . . .
C9 C 0.7165(2) 1.02013(17) 0.04332(11) 0.0181(5) Uani 1 1 d . . . . .
H9 H 0.6464 1.0701 0.0710 0.022 Uiso 1 1 calc R U . . .
C10 C 0.69731(19) 1.04658(18) -0.03375(11) 0.0189(5) Uani 1 1 d . . . . .
C11 C 0.65653(19) 0.95522(17) -0.05828(11) 0.0169(5) Uani 1 1 d . . . . .
C12 C 0.63008(19) 0.94422(17) -0.12526(11) 0.0174(5) Uani 1 1 d . . . . .
H12 H 0.6375 0.9982 -0.1612 0.021 Uiso 1 1 calc R U . . .
C13 C 0.59269(19) 0.85080(18) -0.13627(11) 0.0166(5) Uani 1 1 d . . . . .
C14 C 0.58263(19) 0.76911(17) -0.08072(11) 0.0180(5) Uani 1 1 d . . . . .
C15 C 0.61651(19) 0.77925(17) -0.01542(11) 0.0163(5) Uani 1 1 d . . . . .
C16 C 0.65192(18) 0.87485(17) -0.00396(11) 0.0157(4) Uani 1 1 d . . . . .
C17 C 0.70069(19) 0.89894(17) 0.06075(11) 0.0170(5) Uani 1 1 d . . . . .
H17 H 0.6350 0.8985 0.1011 0.020 Uiso 1 1 calc R U . . .
C18 C 0.82262(19) 0.81288(17) 0.07533(11) 0.0169(5) Uani 1 1 d . . . . .
C19 C 0.90965(19) 0.76628(18) 0.01994(11) 0.0192(5) Uani 1 1 d . . . . .
H19 H 0.8939 0.7890 -0.0258 0.023 Uiso 1 1 calc R U . . .
C20 C 1.0199(2) 0.68604(18) 0.03244(11) 0.0204(5) Uani 1 1 d . . . . .
C21 C 1.04479(19) 0.65209(18) 0.10098(11) 0.0192(5) Uani 1 1 d . . . . .
C22 C 0.9604(2) 0.70229(18) 0.15632(11) 0.0205(5) Uani 1 1 d . . . . .
C23 C 0.8486(2) 0.78215(18) 0.14356(11) 0.0186(5) Uani 1 1 d . . . . .
H23 H 0.7917 0.8147 0.1808 0.022 Uiso 1 1 calc R U . . .
C24 C 0.9215(2) 0.7288(2) 0.27906(12) 0.0277(5) Uani 1 1 d . . . . .
H24A H 0.9626 0.7045 0.3204 0.042 Uiso 1 1 calc R U . . .
H24B H 0.8368 0.7174 0.2870 0.042 Uiso 1 1 calc R U . . .
H24C H 0.9167 0.8065 0.2682 0.042 Uiso 1 1 calc R U . . .
C25 C 1.2533(2) 0.5971(2) 0.13275(13) 0.0265(5) Uani 1 1 d . . . . .
H25A H 1.3274 0.5354 0.1302 0.040 Uiso 1 1 calc R U . . .
H25B H 1.2320 0.6199 0.1799 0.040 Uiso 1 1 calc R U . . .
H25C H 1.2711 0.6578 0.1019 0.040 Uiso 1 1 calc R U . . .
C26 C 1.0774(2) 0.6585(2) -0.08906(12) 0.0281(5) Uani 1 1 d . . . . .
H26A H 1.1477 0.6210 -0.1210 0.042 Uiso 1 1 calc R U . . .
H26B H 1.0599 0.7372 -0.1005 0.042 Uiso 1 1 calc R U . . .
H26C H 1.0030 0.6328 -0.0926 0.042 Uiso 1 1 calc R U . . .
C27 C 0.7053(2) 0.59318(18) 0.02239(12) 0.0242(5) Uani 1 1 d . . . . .
H27A H 0.6845 0.5352 0.0547 0.036 Uiso 1 1 calc R U . . .
H27B H 0.7896 0.5994 0.0269 0.036 Uiso 1 1 calc R U . . .
H27C H 0.7026 0.5758 -0.0245 0.036 Uiso 1 1 calc R U . . .
C28 C 0.4343(2) 0.65580(19) -0.04967(12) 0.0255(5) Uani 1 1 d . . . . .
H28A H 0.3836 0.6260 -0.0755 0.038 Uiso 1 1 calc R U . . .
H28B H 0.3829 0.7227 -0.0295 0.038 Uiso 1 1 calc R U . . .
H28C H 0.4655 0.6023 -0.0131 0.038 Uiso 1 1 calc R U . . .
C29 C 0.5562(2) 0.91174(19) -0.25388(11) 0.0234(5) Uani 1 1 d . . . . .
H29A H 0.5294 0.8875 -0.2935 0.035 Uiso 1 1 calc R U . . .
H29B H 0.6396 0.9250 -0.2667 0.035 Uiso 1 1 calc R U . . .
H29C H 0.4965 0.9791 -0.2391 0.035 Uiso 1 1 calc R U . . .
O10 O 0.68954(16) 0.58319(15) 0.26878(8) 0.0322(4) Uani 1 1 d . . . . .
O11 O 0.64829(15) 0.48240(14) 0.18472(8) 0.0279(4) Uani 1 1 d . . . . .
O12 O 0.22795(14) 0.38553(13) 0.57805(8) 0.0241(4) Uani 1 1 d . . . . .
O13 O -0.16857(14) 0.70207(13) 0.69829(8) 0.0230(4) Uani 1 1 d . . . . .
O14 O -0.22032(14) 0.84179(12) 0.58980(8) 0.0238(4) Uani 1 1 d . . . . .
O15 O -0.07311(15) 0.80117(13) 0.45536(8) 0.0272(4) Uani 1 1 d . . . . .
O16 O 0.39444(14) 0.86226(13) 0.50969(8) 0.0239(4) Uani 1 1 d . . . . .
O17 O 0.46931(14) 0.91149(12) 0.37534(8) 0.0217(3) Uani 1 1 d . . . . .
O18 O 0.39621(14) 0.82400(13) 0.27225(7) 0.0232(4) Uani 1 1 d . . . . .
C30 C 0.7045(2) 0.5703(2) 0.19560(12) 0.0318(6) Uani 1 1 d . . . . .
H30A H 0.7945 0.5521 0.1772 0.038 Uiso 1 1 calc R U . . .
H30B H 0.6624 0.6389 0.1716 0.038 Uiso 1 1 calc R U . . .
C31 C 0.5966(2) 0.52862(18) 0.29703(11) 0.0208(5) Uani 1 1 d . . . . .
C32 C 0.5717(2) 0.46863(19) 0.24701(11) 0.0214(5) Uani 1 1 d . . . . .
C33 C 0.4833(2) 0.40683(18) 0.26105(11) 0.0214(5) Uani 1 1 d . . . . .
H33 H 0.4667 0.3662 0.2273 0.026 Uiso 1 1 calc R U . . .
C34 C 0.4192(2) 0.40831(18) 0.32920(11) 0.0214(5) Uani 1 1 d . . . . .
H34 H 0.3577 0.3678 0.3407 0.026 Uiso 1 1 calc R U . . .
C35 C 0.4437(2) 0.46776(18) 0.38036(11) 0.0188(5) Uani 1 1 d . . . . .
C36 C 0.5355(2) 0.52972(19) 0.36370(11) 0.0209(5) Uani 1 1 d . . . . .
H36 H 0.5541 0.5701 0.3969 0.025 Uiso 1 1 calc R U . . .
C37 C 0.3768(2) 0.46526(19) 0.45470(11) 0.0200(5) Uani 1 1 d . . . . .
H37A H 0.4008 0.5188 0.4797 0.024 Uiso 1 1 calc R U . . .
H37B H 0.4097 0.3923 0.4769 0.024 Uiso 1 1 calc R U . . .
C38 C 0.23122(19) 0.48949(18) 0.46461(11) 0.0185(5) Uani 1 1 d . . . . .
H38 H 0.2072 0.4370 0.4380 0.022 Uiso 1 1 calc R U . . .
C39 C 0.1840(2) 0.46797(18) 0.54183(11) 0.0189(5) Uani 1 1 d . . . . .
C40 C 0.07746(19) 0.56243(18) 0.56367(11) 0.0169(5) Uani 1 1 d . . . . .
C41 C 0.0078(2) 0.57901(18) 0.62971(11) 0.0189(5) Uani 1 1 d . . . . .
H41 H 0.0268 0.5278 0.6673 0.023 Uiso 1 1 calc R U . . .
C42 C -0.0902(2) 0.67395(18) 0.63743(11) 0.0189(5) Uani 1 1 d . . . . .
C43 C -0.1202(2) 0.74991(18) 0.57898(11) 0.0202(5) Uani 1 1 d . . . . .
C44 C -0.0468(2) 0.73202(18) 0.51417(11) 0.0200(5) Uani 1 1 d . . . . .
C45 C 0.0538(2) 0.63797(18) 0.50689(11) 0.0185(5) Uani 1 1 d . . . . .
C46 C 0.15254(19) 0.60935(18) 0.44337(11) 0.0178(5) Uani 1 1 d . . . . .
H46 H 0.1088 0.6057 0.4032 0.021 Uiso 1 1 calc R U . . .
C47 C 0.2311(2) 0.69510(18) 0.42554(11) 0.0185(5) Uani 1 1 d . . . . .
C48 C 0.2682(2) 0.72384(17) 0.35601(11) 0.0191(5) Uani 1 1 d . . . . .
H48 H 0.2388 0.6958 0.3206 0.023 Uiso 1 1 calc R U . . .
C49 C 0.3496(2) 0.79475(18) 0.33911(11) 0.0193(5) Uani 1 1 d . . . . .
C50 C 0.3908(2) 0.83987(18) 0.39163(11) 0.0192(5) Uani 1 1 d . . . . .
C51 C 0.3501(2) 0.81309(18) 0.46147(11) 0.0188(5) Uani 1 1 d . . . . .
C52 C 0.2711(2) 0.74063(18) 0.47831(11) 0.0200(5) Uani 1 1 d . . . . .
H52 H 0.2450 0.7226 0.5250 0.024 Uiso 1 1 calc R U . . .
C53 C 0.3681(2) 0.76906(19) 0.21719(11) 0.0248(5) Uani 1 1 d . . . . .
H53A H 0.4137 0.7890 0.1736 0.037 Uiso 1 1 calc R U . . .
H53B H 0.2779 0.7913 0.2142 0.037 Uiso 1 1 calc R U . . .
H53C H 0.3938 0.6900 0.2268 0.037 Uiso 1 1 calc R U . . .
C54 C 0.6004(2) 0.85448(19) 0.35595(13) 0.0266(5) Uani 1 1 d . . . . .
H54A H 0.6518 0.9074 0.3472 0.040 Uiso 1 1 calc R U . . .
H54B H 0.6073 0.8161 0.3144 0.040 Uiso 1 1 calc R U . . .
H54C H 0.6297 0.8018 0.3933 0.040 Uiso 1 1 calc R U . . .
C55 C 0.3487(2) 0.8421(2) 0.58161(11) 0.0259(5) Uani 1 1 d . . . . .
H55A H 0.3791 0.8861 0.6100 0.039 Uiso 1 1 calc R U . . .
H55B H 0.3794 0.7648 0.5953 0.039 Uiso 1 1 calc R U . . .
H55C H 0.2569 0.8619 0.5879 0.039 Uiso 1 1 calc R U . . .
C56 C -0.0624(3) 0.9116(2) 0.45985(15) 0.0399(7) Uani 1 1 d . . . . .
H56A H -0.0776 0.9534 0.4162 0.060 Uiso 1 1 calc R U . . .
H56B H 0.0219 0.9095 0.4696 0.060 Uiso 1 1 calc R U . . .
H56C H -0.1244 0.9463 0.4967 0.060 Uiso 1 1 calc R U . . .
C57 C -0.3259(2) 0.8480(2) 0.55117(13) 0.0283(6) Uani 1 1 d . . . . .
H57A H -0.3846 0.9198 0.5551 0.042 Uiso 1 1 calc R U . . .
H57B H -0.3691 0.7915 0.5700 0.042 Uiso 1 1 calc R U . . .
H57C H -0.2941 0.8366 0.5028 0.042 Uiso 1 1 calc R U . . .
C58 C -0.1445(2) 0.6258(2) 0.75828(12) 0.0332(6) Uani 1 1 d . . . . .
H58A H -0.2066 0.6520 0.7974 0.050 Uiso 1 1 calc R U . . .
H58B H -0.0603 0.6207 0.7695 0.050 Uiso 1 1 calc R U . . .
H58C H -0.1506 0.5538 0.7481 0.050 Uiso 1 1 calc R U . . .

loop_
_atom_site_aniso_label
_atom_site_aniso_U_11
_atom_site_aniso_U_22
_atom_site_aniso_U_33
_atom_site_aniso_U_23
_atom_site_aniso_U_13
_atom_site_aniso_U_12
O1 0.0222(8) 0.0329(10) 0.0312(9) -0.0055(8) -0.0124(7) -0.0007(7)
O2 0.0258(9) 0.0374(10) 0.0210(9) -0.0026(7) -0.0066(7) -0.0048(7)
O3 0.0355(9) 0.0192(8) 0.0214(8) 0.0052(7) -0.0078(7) -0.0103(7)
O4 0.0277(8) 0.0200(8) 0.0144(8) 0.0035(6) -0.0056(6) -0.0074(7)
O5 0.0289(8) 0.0220(8) 0.0184(8) -0.0005(6) -0.0007(7) -0.0124(7)
O6 0.0275(8) 0.0163(8) 0.0164(8) 0.0033(6) -0.0011(7) -0.0043(7)
O7 0.0217(8) 0.0291(9) 0.0202(8) -0.0058(7) -0.0023(7) 0.0037(7)
O8 0.0196(8) 0.0182(8) 0.0302(9) -0.0013(7) -0.0095(7) 0.0016(6)
O9 0.0262(9) 0.0285(9) 0.0157(8) 0.0027(7) -0.0047(7) 0.0025(7)
C1 0.0276(13) 0.0395(15) 0.0258(13) -0.0054(11) -0.0067(11) -0.0090(11)
C2 0.0193(11) 0.0204(12) 0.0238(12) 0.0029(10) -0.0063(10) -0.0036(9)
C3 0.0255(12) 0.0281(13) 0.0158(11) 0.0003(10) -0.0029(10) -0.0100(10)
C4 0.0215(12) 0.0297(13) 0.0226(13) -0.0025(10) 0.0008(10) -0.0020(10)
C5 0.0186(11) 0.0271(13) 0.0219(12) 0.0015(10) -0.0033(10) -0.0024(10)
C6 0.0196(11) 0.0191(12) 0.0184(11) 0.0014(9) -0.0017(9) -0.0066(9)
C7 0.0203(11) 0.0199(12) 0.0241(12) -0.0025(10) -0.0009(10) -0.0023(9)
C8 0.0210(11) 0.0188(12) 0.0197(12) -0.0007(9) -0.0002(9) -0.0057(9)
C9 0.0187(11) 0.0166(11) 0.0176(11) -0.0023(9) -0.0023(9) -0.0017(9)
C10 0.0152(11) 0.0171(12) 0.0211(12) -0.0002(9) -0.0004(9) 0.0005(9)
C11 0.0137(10) 0.0162(11) 0.0193(11) -0.0004(9) -0.0017(9) -0.0018(8)
C12 0.0160(11) 0.0169(11) 0.0174(11) 0.0041(9) -0.0010(9) -0.0034(9)
C13 0.0146(10) 0.0190(11) 0.0151(11) 0.0003(9) -0.0026(9) -0.0023(9)
C14 0.0152(11) 0.0162(11) 0.0217(12) -0.0013(9) -0.0012(9) -0.0030(9)
C15 0.0155(10) 0.0145(11) 0.0160(11) 0.0024(9) 0.0010(9) -0.0013(9)
C16 0.0107(10) 0.0178(11) 0.0160(11) -0.0019(9) 0.0000(8) 0.0003(8)
C17 0.0167(11) 0.0183(11) 0.0146(11) 0.0002(9) 0.0004(9) -0.0036(9)
C18 0.0171(11) 0.0148(11) 0.0185(11) 0.0010(9) -0.0030(9) -0.0035(9)
C19 0.0195(11) 0.0197(12) 0.0174(11) 0.0005(9) -0.0029(9) -0.0031(9)
C20 0.0177(11) 0.0209(12) 0.0212(12) -0.0045(9) 0.0010(9) -0.0033(9)
C21 0.0161(11) 0.0164(11) 0.0239(12) 0.0003(9) -0.0056(9) -0.0010(9)
C22 0.0225(12) 0.0202(12) 0.0193(12) 0.0025(9) -0.0055(9) -0.0060(9)
C23 0.0182(11) 0.0190(11) 0.0172(11) -0.0019(9) 0.0001(9) -0.0031(9)
C24 0.0297(13) 0.0343(14) 0.0163(12) 0.0019(10) -0.0035(10) -0.0039(11)
C25 0.0185(12) 0.0280(13) 0.0319(14) -0.0003(11) -0.0064(10) -0.0026(10)
C26 0.0293(13) 0.0306(14) 0.0204(12) -0.0038(10) -0.0003(10) -0.0011(11)
C27 0.0301(13) 0.0163(12) 0.0239(12) 0.0025(9) -0.0051(10) -0.0021(10)
C28 0.0273(12) 0.0234(13) 0.0280(13) 0.0034(10) -0.0034(10) -0.0122(10)
C29 0.0280(13) 0.0254(13) 0.0182(12) 0.0040(10) -0.0057(10) -0.0095(10)
O10 0.0413(10) 0.0429(11) 0.0200(9) -0.0059(8) 0.0055(8) -0.0275(9)
O11 0.0360(9) 0.0317(9) 0.0187(8) -0.0058(7) 0.0065(7) -0.0174(8)
O12 0.0240(8) 0.0219(9) 0.0222(8) 0.0051(7) -0.0017(7) -0.0013(7)
O13 0.0233(8) 0.0245(9) 0.0180(8) -0.0006(7) 0.0010(7) -0.0028(7)
O14 0.0214(8) 0.0209(8) 0.0264(9) -0.0037(7) -0.0054(7) 0.0017(7)
O15 0.0294(9) 0.0234(9) 0.0247(9) 0.0084(7) -0.0034(7) -0.0030(7)
O16 0.0301(9) 0.0285(9) 0.0161(8) -0.0022(7) -0.0038(7) -0.0118(7)
O17 0.0225(8) 0.0186(8) 0.0235(8) 0.0004(6) -0.0015(7) -0.0058(7)
O18 0.0316(9) 0.0262(9) 0.0136(8) 0.0022(6) -0.0020(7) -0.0120(7)
C30 0.0409(15) 0.0362(15) 0.0226(13) -0.0055(11) 0.0057(11) -0.0213(12)
C31 0.0220(11) 0.0203(12) 0.0205(12) -0.0002(9) -0.0015(9) -0.0072(9)
C32 0.0220(12) 0.0236(12) 0.0157(11) -0.0012(9) 0.0016(9) -0.0026(10)
C33 0.0251(12) 0.0208(12) 0.0194(12) -0.0032(9) -0.0039(10) -0.0063(10)
C34 0.0199(11) 0.0214(12) 0.0230(12) 0.0001(10) -0.0012(10) -0.0072(9)
C35 0.0172(11) 0.0189(12) 0.0175(11) 0.0016(9) -0.0051(9) 0.0013(9)
C36 0.0208(11) 0.0238(12) 0.0178(12) -0.0026(9) -0.0040(9) -0.0035(9)
C37 0.0194(11) 0.0208(12) 0.0193(12) 0.0001(9) -0.0036(9) -0.0041(9)
C38 0.0182(11) 0.0203(12) 0.0166(11) -0.0005(9) -0.0026(9) -0.0039(9)
C39 0.0169(11) 0.0206(12) 0.0216(12) 0.0009(10) -0.0054(9) -0.0082(9)
C40 0.0153(10) 0.0198(11) 0.0165(11) 0.0015(9) -0.0045(9) -0.0057(9)
C41 0.0197(11) 0.0214(12) 0.0170(11) 0.0020(9) -0.0057(9) -0.0071(9)
C42 0.0188(11) 0.0219(12) 0.0174(11) -0.0032(9) 0.0007(9) -0.0085(9)
C43 0.0180(11) 0.0191(12) 0.0234(12) -0.0004(9) -0.0023(9) -0.0049(9)
C44 0.0203(11) 0.0206(12) 0.0188(12) 0.0052(9) -0.0035(9) -0.0067(9)
C45 0.0182(11) 0.0212(12) 0.0180(11) 0.0003(9) -0.0033(9) -0.0080(9)
C46 0.0184(11) 0.0205(12) 0.0144(11) 0.0022(9) -0.0039(9) -0.0048(9)
C47 0.0171(11) 0.0177(11) 0.0192(12) 0.0011(9) -0.0034(9) -0.0018(9)
C48 0.0209(11) 0.0172(11) 0.0187(12) -0.0008(9) -0.0054(9) -0.0023(9)
C49 0.0231(12) 0.0163(11) 0.0153(11) 0.0041(9) -0.0016(9) -0.0016(9)
C50 0.0194(11) 0.0162(11) 0.0213(12) 0.0016(9) -0.0026(9) -0.0044(9)
C51 0.0223(11) 0.0160(11) 0.0170(11) -0.0007(9) -0.0057(9) -0.0015(9)
C52 0.0221(11) 0.0211(12) 0.0149(11) 0.0020(9) -0.0014(9) -0.0040(9)
C53 0.0329(13) 0.0259(13) 0.0163(12) -0.0005(10) -0.0037(10) -0.0082(11)
C54 0.0239(12) 0.0243(13) 0.0317(14) -0.0004(10) -0.0040(10) -0.0063(10)
C55 0.0279(13) 0.0339(14) 0.0157(12) -0.0032(10) -0.0028(10) -0.0065(11)
C56 0.0390(15) 0.0295(15) 0.0492(18) 0.0073(13) -0.0019(13) -0.0105(12)
C57 0.0214(12) 0.0278(13) 0.0327(14) -0.0025(11) -0.0056(11) 0.0007(10)
C58 0.0352(14) 0.0378(15) 0.0181(13) 0.0035(11) 0.0008(11) 0.0018(12)

loop_
_atom_type_symbol
_atom_type_description
_atom_type_scat_dispersion_real
_atom_type_scat_dispersion_imag
_atom_type_scat_source
C C 0.0033 0.0016 'International Tables Vol C Tables 4.2.6.8 and 6.1.1.4'
H H 0.0000 0.0000 'International Tables Vol C Tables 4.2.6.8 and 6.1.1.4'
O O 0.0106 0.0060 'International Tables Vol C Tables 4.2.6.8 and 6.1.1.4'

loop_
_geom_angle_atom_site_label_1
_geom_angle_atom_site_label_2
_geom_angle_atom_site_label_3
_geom_angle
_geom_angle_site_symmetry_1
_geom_angle_site_symmetry_3
_geom_angle_publ_flag
C2 O1 C1 104.26(17) . . ?
C3 O2 C1 103.81(17) . . ?
C13 O4 C29 116.79(16) . . ?
C14 O5 C28 116.14(16) . . ?
C15 O6 C27 113.33(16) . . ?
C20 O7 C26 116.58(17) . . ?
C21 O8 C25 113.93(17) . . ?
C22 O9 C24 117.14(17) . . ?
O1 C1 O2 107.36(17) . . ?
O1 C1 H1A 110.2 . . ?
O2 C1 H1A 110.2 . . ?
O1 C1 H1B 110.2 . . ?
O2 C1 H1B 110.2 . . ?
H1A C1 H1B 108.5 . . ?
C7 C2 C3 122.5(2) . . ?
C7 C2 O1 128.0(2) . . ?
C3 C2 O1 109.48(19) . . ?
C4 C3 C2 121.2(2) . . ?
C4 C3 O2 128.9(2) . . ?
C2 C3 O2 109.83(19) . . ?
C3 C4 C5 116.8(2) . . ?
C3 C4 H4 121.6 . . ?
C5 C4 H4 121.6 . . ?
C6 C5 C4 122.4(2) . . ?
C6 C5 H5 118.8 . . ?
C4 C5 H5 118.8 . . ?
C5 C6 C7 119.4(2) . . ?
C5 C6 C8 121.85(19) . . ?
C7 C6 C8 118.43(19) . . ?
C2 C7 C6 117.6(2) . . ?
C2 C7 H7 121.2 . . ?
C6 C7 H7 121.2 . . ?
C6 C8 C9 118.17(18) . . ?
C6 C8 H8A 107.8 . . ?
C9 C8 H8A 107.8 . . ?
C6 C8 H8B 107.8 . . ?
C9 C8 H8B 107.8 . . ?
H8A C8 H8B 107.1 . . ?
C8 C9 C10 109.68(17) . . ?
C8 C9 C17 118.13(17) . . ?
C10 C9 C17 105.45(17) . . ?
C8 C9 H9 107.7 . . ?
C10 C9 H9 107.7 . . ?
C17 C9 H9 107.7 . . ?
O3 C10 C11 127.1(2) . . ?
O3 C10 C9 124.4(2) . . ?
C11 C10 C9 108.55(18) . . ?
C16 C11 C12 123.1(2) . . ?
C16 C11 C10 108.97(19) . . ?
C12 C11 C10 127.90(19) . . ?
C13 C12 C11 117.77(19) . . ?
C13 C12 H12 121.1 . . ?
C11 C12 H12 121.1 . . ?
O4 C13 C12 125.84(19) . . ?
O4 C13 C14 113.96(18) . . ?
C12 C13 C14 120.19(19) . . ?
O5 C14 C15 123.23(19) . . ?
O5 C14 C13 115.97(18) . . ?
C15 C14 C13 120.78(19) . . ?
O6 C15 C16 119.95(19) . . ?
O6 C15 C14 121.18(19) . . ?
C16 C15 C14 118.86(19) . . ?
C11 C16 C15 119.15(19) . . ?
C11 C16 C17 113.20(18) . . ?
C15 C16 C17 127.35(19) . . ?
C16 C17 C18 111.32(17) . . ?
C16 C17 C9 102.89(16) . . ?
C18 C17 C9 114.73(17) . . ?
C16 C17 H17 109.2 . . ?
C18 C17 H17 109.2 . . ?
C9 C17 H17 109.2 . . ?
C23 C18 C19 119.76(19) . . ?
C23 C18 C17 120.48(19) . . ?
C19 C18 C17 119.74(19) . . ?
C20 C19 C18 120.4(2) . . ?
C20 C19 H19 119.8 . . ?
C18 C19 H19 119.8 . . ?
O7 C20 C19 123.8(2) . . ?
O7 C20 C21 116.04(19) . . ?
C19 C20 C21 120.2(2) . . ?
O8 C21 C22 121.36(19) . . ?
O8 C21 C20 119.15(19) . . ?
C22 C21 C20 119.35(19) . . ?
O9 C22 C21 115.69(19) . . ?
O9 C22 C23 124.1(2) . . ?
C21 C22 C23 120.2(2) . . ?
C18 C23 C22 120.0(2) . . ?
C18 C23 H23 120.0 . . ?
C22 C23 H23 120.0 . . ?
O9 C24 H24A 109.5 . . ?
O9 C24 H24B 109.5 . . ?
H24A C24 H24B 109.5 . . ?
O9 C24 H24C 109.5 . . ?
H24A C24 H24C 109.5 . . ?
H24B C24 H24C 109.5 . . ?
O8 C25 H25A 109.5 . . ?
O8 C25 H25B 109.5 . . ?
H25A C25 H25B 109.5 . . ?
O8 C25 H25C 109.5 . . ?
H25A C25 H25C 109.5 . . ?
H25B C25 H25C 109.5 . . ?
O7 C26 H26A 109.5 . . ?
O7 C26 H26B 109.5 . . ?
H26A C26 H26B 109.5 . . ?
O7 C26 H26C 109.5 . . ?
H26A C26 H26C 109.5 . . ?
H26B C26 H26C 109.5 . . ?
O6 C27 H27A 109.5 . . ?
O6 C27 H27B 109.5 . . ?
H27A C27 H27B 109.5 . . ?
O6 C27 H27C 109.5 . . ?
H27A C27 H27C 109.5 . . ?
H27B C27 H27C 109.5 . . ?
O5 C28 H28A 109.5 . . ?
O5 C28 H28B 109.5 . . ?
H28A C28 H28B 109.5 . . ?
O5 C28 H28C 109.5 . . ?
H28A C28 H28C 109.5 . . ?
H28B C28 H28C 109.5 . . ?
O4 C29 H29A 109.5 . . ?
O4 C29 H29B 109.5 . . ?
H29A C29 H29B 109.5 . . ?
O4 C29 H29C 109.5 . . ?
H29A C29 H29C 109.5 . . ?
H29B C29 H29C 109.5 . . ?
C31 O10 C30 104.88(17) . . ?
C32 O11 C30 104.65(16) . . ?
C42 O13 C58 116.39(17) . . ?
C43 O14 C57 114.69(17) . . ?
C44 O15 C56 114.36(18) . . ?
C51 O16 C55 116.83(17) . . ?
C50 O17 C54 112.56(16) . . ?
C49 O18 C53 116.70(17) . . ?
O10 C30 O11 108.11(18) . . ?
O10 C30 H30A 110.1 . . ?
O11 C30 H30A 110.1 . . ?
O10 C30 H30B 110.1 . . ?
O11 C30 H30B 110.1 . . ?
H30A C30 H30B 108.4 . . ?
C36 C31 C32 122.3(2) . . ?
C36 C31 O10 127.8(2) . . ?
C32 C31 O10 109.89(19) . . ?
C33 C32 C31 122.0(2) . . ?
C33 C32 O11 128.4(2) . . ?
C31 C32 O11 109.56(19) . . ?
C32 C33 C34 116.1(2) . . ?
C32 C33 H33 122.0 . . ?
C34 C33 H33 122.0 . . ?
C35 C34 C33 122.7(2) . . ?
C35 C34 H34 118.7 . . ?
C33 C34 H34 118.7 . . ?
C34 C35 C36 119.3(2) . . ?
C34 C35 C37 122.04(19) . . ?
C36 C35 C37 118.60(19) . . ?
C31 C36 C35 117.6(2) . . ?
C31 C36 H36 121.2 . . ?
C35 C36 H36 121.2 . . ?
C35 C37 C38 117.50(18) . . ?
C35 C37 H37A 107.9 . . ?
C38 C37 H37A 107.9 . . ?
C35 C37 H37B 107.9 . . ?
C38 C37 H37B 107.9 . . ?
H37A C37 H37B 107.2 . . ?
C37 C38 C39 109.29(17) . . ?
C37 C38 C46 118.52(18) . . ?
C39 C38 C46 105.48(17) . . ?
C37 C38 H38 107.7 . . ?
C39 C38 H38 107.7 . . ?
C46 C38 H38 107.7 . . ?
O12 C39 C40 126.7(2) . . ?
O12 C39 C38 124.8(2) . . ?
C40 C39 C38 108.49(17) . . ?
C45 C40 C41 122.8(2) . . ?
C45 C40 C39 109.11(18) . . ?
C41 C40 C39 128.13(19) . . ?
C42 C41 C40 117.7(2) . . ?
C42 C41 H41 121.1 . . ?
C40 C41 H41 121.1 . . ?
O13 C42 C41 125.1(2) . . ?
O13 C42 C43 114.41(19) . . ?
C41 C42 C43 120.4(2) . . ?
O14 C43 C44 122.08(19) . . ?
O14 C43 C42 117.63(19) . . ?
C44 C43 C42 120.3(2) . . ?
O15 C44 C45 117.89(19) . . ?
O15 C44 C43 122.8(2) . . ?
C45 C44 C43 119.2(2) . . ?
C44 C45 C40 119.5(2) . . ?
C44 C45 C46 127.26(19) . . ?
C40 C45 C46 113.04(19) . . ?
C45 C46 C47 111.85(18) . . ?
C45 C46 C38 102.95(16) . . ?
C47 C46 C38 114.70(17) . . ?
C45 C46 H46 109.0 . . ?
C47 C46 H46 109.0 . . ?
C38 C46 H46 109.0 . . ?
C48 C47 C52 119.8(2) . . ?
C48 C47 C46 119.60(19) . . ?
C52 C47 C46 120.48(19) . . ?
C47 C48 C49 120.0(2) . . ?
C47 C48 H48 120.0 . . ?
C49 C48 H48 120.0 . . ?
O18 C49 C50 115.15(19) . . ?
O18 C49 C48 124.5(2) . . ?
C50 C49 C48 120.4(2) . . ?
O17 C50 C49 120.70(19) . . ?
O17 C50 C51 120.05(19) . . ?
C49 C50 C51 119.24(19) . . ?
O16 C51 C52 124.40(19) . . ?
O16 C51 C50 115.24(19) . . ?
C52 C51 C50 120.4(2) . . ?
C47 C52 C51 120.1(2) . . ?
C47 C52 H52 120.0 . . ?
C51 C52 H52 120.0 . . ?
O18 C53 H53A 109.5 . . ?
O18 C53 H53B 109.5 . . ?
H53A C53 H53B 109.5 . . ?
O18 C53 H53C 109.5 . . ?
H53A C53 H53C 109.5 . . ?
H53B C53 H53C 109.5 . . ?
O17 C54 H54A 109.5 . . ?
O17 C54 H54B 109.5 . . ?
H54A C54 H54B 109.5 . . ?
O17 C54 H54C 109.5 . . ?
H54A C54 H54C 109.5 . . ?
H54B C54 H54C 109.5 . . ?
O16 C55 H55A 109.5 . . ?
O16 C55 H55B 109.5 . . ?
H55A C55 H55B 109.5 . . ?
O16 C55 H55C 109.5 . . ?
H55A C55 H55C 109.5 . . ?
H55B C55 H55C 109.5 . . ?
O15 C56 H56A 109.5 . . ?
O15 C56 H56B 109.5 . . ?
H56A C56 H56B 109.5 . . ?
O15 C56 H56C 109.5 . . ?
H56A C56 H56C 109.5 . . ?
H56B C56 H56C 109.5 . . ?
O14 C57 H57A 109.5 . . ?
O14 C57 H57B 109.5 . . ?
H57A C57 H57B 109.5 . . ?
O14 C57 H57C 109.5 . . ?
H57A C57 H57C 109.5 . . ?
H57B C57 H57C 109.5 . . ?
O13 C58 H58A 109.5 . . ?
O13 C58 H58B 109.5 . . ?
H58A C58 H58B 109.5 . . ?
O13 C58 H58C 109.5 . . ?
H58A C58 H58C 109.5 . . ?
H58B C58 H58C 109.5 . . ?

loop_
_geom_bond_atom_site_label_1
_geom_bond_atom_site_label_2
_geom_bond_distance
_geom_bond_site_symmetry_2
_geom_bond_publ_flag
O1 C2 1.381(3) . ?
O1 C1 1.428(3) . ?
O2 C3 1.383(3) . ?
O2 C1 1.436(3) . ?
O3 C10 1.215(3) . ?
O4 C13 1.364(2) . ?
O4 C29 1.436(2) . ?
O5 C14 1.370(3) . ?
O5 C28 1.446(3) . ?
O6 C15 1.375(2) . ?
O6 C27 1.450(3) . ?
O7 C20 1.369(3) . ?
O7 C26 1.427(3) . ?
O8 C21 1.378(2) . ?
O8 C25 1.431(3) . ?
O9 C22 1.372(3) . ?
O9 C24 1.431(3) . ?
C1 H1A 0.9700 . ?
C1 H1B 0.9700 . ?
C2 C7 1.370(3) . ?
C2 C3 1.379(3) . ?
C3 C4 1.372(3) . ?
C4 C5 1.401(3) . ?
C4 H4 0.9300 . ?
C5 C6 1.385(3) . ?
C5 H5 0.9300 . ?
C6 C7 1.404(3) . ?
C6 C8 1.509(3) . ?
C7 H7 0.9300 . ?
C8 C9 1.528(3) . ?
C8 H8A 0.9700 . ?
C8 H8B 0.9700 . ?
C9 C10 1.529(3) . ?
C9 C17 1.565(3) . ?
C9 H9 0.9800 . ?
C10 C11 1.468(3) . ?
C11 C16 1.384(3) . ?
C11 C12 1.396(3) . ?
C12 C13 1.376(3) . ?
C12 H12 0.9300 . ?
C13 C14 1.419(3) . ?
C14 C15 1.394(3) . ?
C15 C16 1.392(3) . ?
C16 C17 1.515(3) . ?
C17 C18 1.521(3) . ?
C17 H17 0.9800 . ?
C18 C23 1.388(3) . ?
C18 C19 1.388(3) . ?
C19 C20 1.386(3) . ?
C19 H19 0.9300 . ?
C20 C21 1.396(3) . ?
C21 C22 1.390(3) . ?
C22 C23 1.397(3) . ?
C23 H23 0.9300 . ?
C24 H24A 0.9600 . ?
C24 H24B 0.9600 . ?
C24 H24C 0.9600 . ?
C25 H25A 0.9600 . ?
C25 H25B 0.9600 . ?
C25 H25C 0.9600 . ?
C26 H26A 0.9600 . ?
C26 H26B 0.9600 . ?
C26 H26C 0.9600 . ?
C27 H27A 0.9600 . ?
C27 H27B 0.9600 . ?
C27 H27C 0.9600 . ?
C28 H28A 0.9600 . ?
C28 H28B 0.9600 . ?
C28 H28C 0.9600 . ?
C29 H29A 0.9600 . ?
C29 H29B 0.9600 . ?
C29 H29C 0.9600 . ?
O10 C31 1.383(3) . ?
O10 C30 1.422(3) . ?
O11 C32 1.385(3) . ?
O11 C30 1.434(3) . ?
O12 C39 1.217(3) . ?
O13 C42 1.368(3) . ?
O13 C58 1.437(3) . ?
O14 C43 1.372(3) . ?
O14 C57 1.445(3) . ?
O15 C44 1.377(3) . ?
O15 C56 1.425(3) . ?
O16 C51 1.372(3) . ?
O16 C55 1.429(3) . ?
O17 C50 1.376(3) . ?
O17 C54 1.436(3) . ?
O18 C49 1.370(2) . ?
O18 C53 1.432(3) . ?
C30 H30A 0.9700 . ?
C30 H30B 0.9700 . ?
C31 C36 1.362(3) . ?
C31 C32 1.377(3) . ?
C32 C33 1.366(3) . ?
C33 C34 1.399(3) . ?
C33 H33 0.9300 . ?
C34 C35 1.389(3) . ?
C34 H34 0.9300 . ?
C35 C36 1.401(3) . ?
C35 C37 1.516(3) . ?
C36 H36 0.9300 . ?
C37 C38 1.525(3) . ?
C37 H37A 0.9700 . ?
C37 H37B 0.9700 . ?
C38 C39 1.529(3) . ?
C38 C46 1.568(3) . ?
C38 H38 0.9800 . ?
C39 C40 1.471(3) . ?
C40 C45 1.384(3) . ?
C40 C41 1.393(3) . ?
C41 C42 1.379(3) . ?
C41 H41 0.9300 . ?
C42 C43 1.422(3) . ?
C43 C44 1.390(3) . ?
C44 C45 1.386(3) . ?
C45 C46 1.516(3) . ?
C46 C47 1.522(3) . ?
C46 H46 0.9800 . ?
C47 C48 1.387(3) . ?
C47 C52 1.390(3) . ?
C48 C49 1.394(3) . ?
C48 H48 0.9300 . ?
C49 C50 1.390(3) . ?
C50 C51 1.395(3) . ?
C51 C52 1.390(3) . ?
C52 H52 0.9300 . ?
C53 H53A 0.9600 . ?
C53 H53B 0.9600 . ?
C53 H53C 0.9600 . ?
C54 H54A 0.9600 . ?
C54 H54B 0.9600 . ?
C54 H54C 0.9600 . ?
C55 H55A 0.9600 . ?
C55 H55B 0.9600 . ?
C55 H55C 0.9600 . ?
C56 H56A 0.9600 . ?
C56 H56B 0.9600 . ?
C56 H56C 0.9600 . ?
C57 H57A 0.9600 . ?
C57 H57B 0.9600 . ?
C57 H57C 0.9600 . ?
C58 H58A 0.9600 . ?
C58 H58B 0.9600 . ?
C58 H58C 0.9600 . ?

loop_
_geom_torsion_atom_site_label_1
_geom_torsion_atom_site_label_2
_geom_torsion_atom_site_label_3
_geom_torsion_atom_site_label_4
_geom_torsion
_geom_torsion_site_symmetry_1
_geom_torsion_site_symmetry_2
_geom_torsion_site_symmetry_3
_geom_torsion_site_symmetry_4
_geom_torsion_publ_flag
C2 O1 C1 O2 22.5(2) . . . . ?
C3 O2 C1 O1 -22.1(2) . . . . ?
C1 O1 C2 C7 168.1(2) . . . . ?
C1 O1 C2 C3 -14.2(2) . . . . ?
C7 C2 C3 C4 1.2(4) . . . . ?
O1 C2 C3 C4 -176.6(2) . . . . ?
C7 C2 C3 O2 178.3(2) . . . . ?
O1 C2 C3 O2 0.5(3) . . . . ?
C1 O2 C3 C4 -169.8(2) . . . . ?
C1 O2 C3 C2 13.4(2) . . . . ?
C2 C3 C4 C5 -1.5(3) . . . . ?
O2 C3 C4 C5 -178.0(2) . . . . ?
C3 C4 C5 C6 0.3(3) . . . . ?
C4 C5 C6 C7 1.3(3) . . . . ?
C4 C5 C6 C8 -172.1(2) . . . . ?
C3 C2 C7 C6 0.4(3) . . . . ?
O1 C2 C7 C6 177.8(2) . . . . ?
C5 C6 C7 C2 -1.5(3) . . . . ?
C8 C6 C7 C2 172.1(2) . . . . ?
C5 C6 C8 C9 -50.8(3) . . . . ?
C7 C6 C8 C9 135.8(2) . . . . ?
C6 C8 C9 C10 162.83(18) . . . . ?
C6 C8 C9 C17 -76.4(2) . . . . ?
C8 C9 C10 O3 -44.4(3) . . . . ?
C17 C9 C10 O3 -172.6(2) . . . . ?
C8 C9 C10 C11 135.04(18) . . . . ?
C17 C9 C10 C11 6.8(2) . . . . ?
O3 C10 C11 C16 178.1(2) . . . . ?
C9 C10 C11 C16 -1.3(2) . . . . ?
O3 C10 C11 C12 0.4(4) . . . . ?
C9 C10 C11 C12 -179.0(2) . . . . ?
C16 C11 C12 C13 2.8(3) . . . . ?
C10 C11 C12 C13 -179.82(19) . . . . ?
C29 O4 C13 C12 -5.2(3) . . . . ?
C29 O4 C13 C14 173.84(18) . . . . ?
C11 C12 C13 O4 178.61(19) . . . . ?
C11 C12 C13 C14 -0.3(3) . . . . ?
C28 O5 C14 C15 54.0(3) . . . . ?
C28 O5 C14 C13 -127.6(2) . . . . ?
O4 C13 C14 O5 -0.8(3) . . . . ?
C12 C13 C14 O5 178.24(18) . . . . ?
O4 C13 C14 C15 177.66(18) . . . . ?
C12 C13 C14 C15 -3.3(3) . . . . ?
C27 O6 C15 C16 -115.9(2) . . . . ?
C27 O6 C15 C14 65.1(2) . . . . ?
O5 C14 C15 O6 1.8(3) . . . . ?
C13 C14 C15 O6 -176.56(18) . . . . ?
O5 C14 C15 C16 -177.15(18) . . . . ?
C13 C14 C15 C16 4.5(3) . . . . ?
C12 C11 C16 C15 -1.5(3) . . . . ?
C10 C11 C16 C15 -179.40(17) . . . . ?
C12 C11 C16 C17 172.61(18) . . . . ?
C10 C11 C16 C17 -5.2(2) . . . . ?
O6 C15 C16 C11 178.92(18) . . . . ?
C14 C15 C16 C11 -2.1(3) . . . . ?
O6 C15 C16 C17 5.7(3) . . . . ?
C14 C15 C16 C17 -175.35(19) . . . . ?
C11 C16 C17 C18 -114.1(2) . . . . ?
C15 C16 C17 C18 59.4(3) . . . . ?
C11 C16 C17 C9 9.2(2) . . . . ?
C15 C16 C17 C9 -177.19(19) . . . . ?
C8 C9 C17 C16 -132.19(18) . . . . ?
C10 C9 C17 C16 -9.2(2) . . . . ?
C8 C9 C17 C18 -11.1(3) . . . . ?
C10 C9 C17 C18 111.83(19) . . . . ?
C16 C17 C18 C23 -147.2(2) . . . . ?
C9 C17 C18 C23 96.5(2) . . . . ?
C16 C17 C18 C19 34.0(3) . . . . ?
C9 C17 C18 C19 -82.3(2) . . . . ?
C23 C18 C19 C20 2.6(3) . . . . ?
C17 C18 C19 C20 -178.63(19) . . . . ?
C26 O7 C20 C19 -7.7(3) . . . . ?
C26 O7 C20 C21 172.1(2) . . . . ?
C18 C19 C20 O7 179.3(2) . . . . ?
C18 C19 C20 C21 -0.6(3) . . . . ?
C25 O8 C21 C22 -77.9(3) . . . . ?
C25 O8 C21 C20 106.4(2) . . . . ?
O7 C20 C21 O8 -6.3(3) . . . . ?
C19 C20 C21 O8 173.54(19) . . . . ?
O7 C20 C21 C22 177.92(19) . . . . ?
C19 C20 C21 C22 -2.2(3) . . . . ?
C24 O9 C22 C21 169.68(19) . . . . ?
C24 O9 C22 C23 -11.6(3) . . . . ?
O8 C21 C22 O9 6.2(3) . . . . ?
C20 C21 C22 O9 -178.14(19) . . . . ?
O8 C21 C22 C23 -172.64(19) . . . . ?
C20 C21 C22 C23 3.1(3) . . . . ?
C19 C18 C23 C22 -1.8(3) . . . . ?
C17 C18 C23 C22 179.45(19) . . . . ?
O9 C22 C23 C18 -179.8(2) . . . . ?
C21 C22 C23 C18 -1.1(3) . . . . ?
C31 O10 C30 O11 -16.6(2) . . . . ?
C32 O11 C30 O10 16.7(2) . . . . ?
C30 O10 C31 C36 -170.2(2) . . . . ?
C30 O10 C31 C32 10.2(2) . . . . ?
C36 C31 C32 C33 0.4(4) . . . . ?
O10 C31 C32 C33 -179.9(2) . . . . ?
C36 C31 C32 O11 -179.5(2) . . . . ?
O10 C31 C32 O11 0.2(3) . . . . ?
C30 O11 C32 C33 169.8(2) . . . . ?
C30 O11 C32 C31 -10.3(2) . . . . ?
C31 C32 C33 C34 0.2(3) . . . . ?
O11 C32 C33 C34 -179.9(2) . . . . ?
C32 C33 C34 C35 -0.6(3) . . . . ?
C33 C34 C35 C36 0.4(3) . . . . ?
C33 C34 C35 C37 -177.8(2) . . . . ?
C32 C31 C36 C35 -0.6(3) . . . . ?
O10 C31 C36 C35 179.8(2) . . . . ?
C34 C35 C36 C31 0.2(3) . . . . ?
C37 C35 C36 C31 178.46(19) . . . . ?
C34 C35 C37 C38 -51.4(3) . . . . ?
C36 C35 C37 C38 130.4(2) . . . . ?
C35 C37 C38 C39 172.60(18) . . . . ?
C35 C37 C38 C46 -66.6(3) . . . . ?
C37 C38 C39 O12 -47.2(3) . . . . ?
C46 C38 C39 O12 -175.7(2) . . . . ?
C37 C38 C39 C40 133.28(18) . . . . ?
C46 C38 C39 C40 4.8(2) . . . . ?
O12 C39 C40 C45 -178.3(2) . . . . ?
C38 C39 C40 C45 1.2(2) . . . . ?
O12 C39 C40 C41 2.0(4) . . . . ?
C38 C39 C40 C41 -178.5(2) . . . . ?
C45 C40 C41 C42 1.5(3) . . . . ?
C39 C40 C41 C42 -178.9(2) . . . . ?
C58 O13 C42 C41 0.4(3) . . . . ?
C58 O13 C42 C43 178.03(19) . . . . ?
C40 C41 C42 O13 179.18(19) . . . . ?
C40 C41 C42 C43 1.7(3) . . . . ?
C57 O14 C43 C44 64.9(3) . . . . ?
C57 O14 C43 C42 -117.2(2) . . . . ?
O13 C42 C43 O14 1.1(3) . . . . ?
C41 C42 C43 O14 178.81(19) . . . . ?
O13 C42 C43 C44 179.03(19) . . . . ?
C41 C42 C43 C44 -3.2(3) . . . . ?
C56 O15 C44 C45 -119.4(2) . . . . ?
C56 O15 C44 C43 63.8(3) . . . . ?
O14 C43 C44 O15 -3.8(3) . . . . ?
C42 C43 C44 O15 178.35(19) . . . . ?
O14 C43 C44 C45 179.43(19) . . . . ?
C42 C43 C44 C45 1.6(3) . . . . ?
O15 C44 C45 C40 -175.43(19) . . . . ?
C43 C44 C45 C40 1.5(3) . . . . ?
O15 C44 C45 C46 9.7(3) . . . . ?
C43 C44 C45 C46 -173.4(2) . . . . ?
C41 C40 C45 C44 -3.1(3) . . . . ?
C39 C40 C45 C44 177.16(19) . . . . ?
C41 C40 C45 C46 172.45(19) . . . . ?
C39 C40 C45 C46 -7.3(2) . . . . ?
C44 C45 C46 C47 61.4(3) . . . . ?
C40 C45 C46 C47 -113.7(2) . . . . ?
C44 C45 C46 C38 -174.9(2) . . . . ?
C40 C45 C46 C38 9.9(2) . . . . ?
C37 C38 C46 C45 -131.14(19) . . . . ?
C39 C38 C46 C45 -8.4(2) . . . . ?
C37 C38 C46 C47 -9.4(3) . . . . ?
C39 C38 C46 C47 113.32(19) . . . . ?
C45 C46 C47 C48 -143.1(2) . . . . ?
C38 C46 C47 C48 100.1(2) . . . . ?
C45 C46 C47 C52 40.1(3) . . . . ?
C38 C46 C47 C52 -76.7(3) . . . . ?
C52 C47 C48 C49 2.6(3) . . . . ?
C46 C47 C48 C49 -174.32(19) . . . . ?
C53 O18 C49 C50 172.89(19) . . . . ?
C53 O18 C49 C48 -6.1(3) . . . . ?
C47 C48 C49 O18 176.92(19) . . . . ?
C47 C48 C49 C50 -2.0(3) . . . . ?
C54 O17 C50 C49 -78.9(2) . . . . ?
C54 O17 C50 C51 102.1(2) . . . . ?
O18 C49 C50 O17 2.1(3) . . . . ?
C48 C49 C50 O17 -178.85(19) . . . . ?
O18 C49 C50 C51 -178.84(18) . . . . ?
C48 C49 C50 C51 0.2(3) . . . . ?
C55 O16 C51 C52 -4.1(3) . . . . ?
C55 O16 C51 C50 176.36(18) . . . . ?
O17 C50 C51 O16 -0.3(3) . . . . ?
C49 C50 C51 O16 -179.36(19) . . . . ?
O17 C50 C51 C52 -179.84(19) . . . . ?
C49 C50 C51 C52 1.1(3) . . . . ?
C48 C47 C52 C51 -1.3(3) . . . . ?
C46 C47 C52 C51 175.59(19) . . . . ?
O16 C51 C52 C47 179.91(19) . . . . ?
C50 C51 C52 C47 -0.6(3) . . . . ?
